data_7229543
loop_
_publ_author_name
'Seo, Sujin'
'Lee, Eunji'
'Ju, Huiyeong'
'Kim, Seulgi'
'Park, In-Hyeok'
'Jung, Jong Hwa'
'Lee, Shim Sung'

_publ_section_title
;
 Influence of mole-ratio on the coordination behaviour of a ditopic
 N2O2S2-macrocycle: endo/exocyclic silver(I) coordination polymer
 exhibiting desolvation-induced SCSC transformation
;
_journal_name_full CrystEngComm
_journal_paper_doi 10.1039/C7CE01540B
_journal_year 2017
_chemical_formula_moiety '5 H28 Ag2 F6 N2 O2 P S2, F6 P'
_chemical_formula_sum 'C25 H28 Ag2 F12 N2 O2 P2 S2'
_chemical_formula_weight 958.29
_chemical_name_systematic
; 
 ? 
;
_space_group_IT_number 14
_symmetry_cell_setting monoclinic
_symmetry_space_group_name_Hall '-P 2ybc'
_symmetry_space_group_name_H-M 'P 1 21/c 1'
_atom_sites_solution_hydrogens geom
_atom_sites_solution_primary direct
_atom_sites_solution_secondary difmap
_audit_creation_method SHELXL-2014
_audit_update_record
;
2017-10-23 deposited with the CCDC.
2017-11-09 downloaded from the CCDC.
;
_cell_angle_alpha 90.00
_cell_angle_beta 108.4080(10)
_cell_angle_gamma 90.00
_cell_formula_units_Z 4
_cell_length_a 19.6427(5)
_cell_length_b 10.2297(3)
_cell_length_c 16.2000(4)
_cell_measurement_reflns_used 9191
_cell_measurement_temperature 173(2)
_cell_measurement_theta_max 28.26
_cell_measurement_theta_min 2.39
_cell_volume 3088.65(14)
_computing_cell_refinement 'Bruker SAINT'
_computing_data_collection 'Bruker APEX2'
_computing_data_reduction 'Bruker SAINT'
_computing_molecular_graphics 'Bruker SHELXTL'
_computing_publication_material 'Bruker SHELXTL'
_computing_structure_refinement 'SHELXL-2014 (Sheldrick, 2008)'
_computing_structure_solution 'SHELXS-97 (Sheldrick, 2008)'
_diffrn_ambient_temperature 173(2)
_diffrn_measured_fraction_theta_full 0.999
_diffrn_measured_fraction_theta_max 0.999
_diffrn_measurement_device_type 'Bruker APEX-II CCD'
_diffrn_measurement_method '\f and \w scans'
_diffrn_radiation_monochromator graphite
_diffrn_radiation_source 'fine-focus sealed tube'
_diffrn_radiation_type MoK\a
_diffrn_radiation_wavelength 0.71073
_diffrn_reflns_av_R_equivalents 0.0449
_diffrn_reflns_av_sigmaI/netI 0.0406
_diffrn_reflns_limit_h_max 25
_diffrn_reflns_limit_h_min -23
_diffrn_reflns_limit_k_max 13
_diffrn_reflns_limit_k_min -11
_diffrn_reflns_limit_l_max 20
_diffrn_reflns_limit_l_min -21
_diffrn_reflns_number 29728
_diffrn_reflns_theta_full 28.00
_diffrn_reflns_theta_max 28.00
_diffrn_reflns_theta_min 2.19
_exptl_absorpt_coefficient_mu 1.610
_exptl_absorpt_correction_T_max 0.8556
_exptl_absorpt_correction_T_min 0.6438
_exptl_absorpt_correction_type multi-scan
_exptl_absorpt_process_details SADABS
_exptl_crystal_colour colourless
_exptl_crystal_density_diffrn 2.061
_exptl_crystal_density_method 'not measured'
_exptl_crystal_description Plate
_exptl_crystal_F_000 1888
_exptl_crystal_size_max 0.30
_exptl_crystal_size_mid 0.23
_exptl_crystal_size_min 0.10
_refine_diff_density_max 4.761
_refine_diff_density_min -3.129
_refine_diff_density_rms 0.254
_refine_ls_extinction_method none
_refine_ls_goodness_of_fit_ref 1.061
_refine_ls_hydrogen_treatment constr
_refine_ls_matrix_type full
_refine_ls_number_parameters 396
_refine_ls_number_reflns 7458
_refine_ls_number_restraints 72
_refine_ls_restrained_S_all 2.063
_refine_ls_R_factor_all 0.0871
_refine_ls_R_factor_gt 0.0771
_refine_ls_shift/su_max 0.002
_refine_ls_shift/su_mean 0.000
_refine_ls_structure_factor_coef Fsqd
_refine_ls_weighting_details 'calc w=1/[\s^2^(Fo^2^)+(0.1391P)^2^+30.8733P] where P=(Fo^2^+2Fc^2^)/3'
_refine_ls_weighting_scheme calc
_refine_ls_wR_factor_gt 0.2288
_refine_ls_wR_factor_ref 0.2420
_reflns_number_gt 6329
_reflns_number_total 7458
_reflns_threshold_expression >2sigma(I)
_cod_data_source_file c7ce01540b2.cif
_cod_data_source_block 2b
_cod_depositor_comments
;
The following automatic conversions were performed:

'_symmetry_cell_setting' value 'Monoclinic' changed to 'monoclinic'
according to
/home/data/users/saulius/crontab/automatic-downloads/rss-feeds/RSC/lib/dictionaries/cif_core.dic
dictionary named 'cif_core.dic' version 2.4.2 from 2011-04-26.

Automatic conversion script
Id: cif_fix_values 4973 2017-02-22 13:04:09Z antanas 
;
_cod_original_sg_symbol_H-M P2(1)/c
_cod_database_code 7229543

loop_
_symmetry_equiv_pos_as_xyz
'x, y, z'
'-x, y+1/2, -z+1/2'
'-x, -y, -z'
'x, -y-1/2, z-1/2'

loop_
_atom_site_label
_atom_site_type_symbol
_atom_site_fract_x
_atom_site_fract_y
_atom_site_fract_z
_atom_site_U_iso_or_equiv
_atom_site_adp_type
_atom_site_occupancy
_atom_site_symmetry_multiplicity
_atom_site_calc_flag
_atom_site_refinement_flags
_atom_site_disorder_assembly
_atom_site_disorder_group
Ag1 Ag 0.28192(5) 0.62152(10) 0.60597(6) 0.0253(3) Uani 1 1 d . . .
Ag2 Ag 0.27621(8) 0.53565(14) 0.88877(8) 0.0424(4) Uani 1 1 d . . .
N1 N 0.1642(6) 0.5760(11) 0.5305(7) 0.024(2) Uani 1 1 d . . .
N2 N 0.4109(6) 0.6318(11) 0.6473(7) 0.025(2) Uani 1 1 d . . .
H2 H 0.4239 0.5946 0.6021 0.030 Uiso 1 1 calc R . .
O1 O 0.1835(5) 0.8290(10) 0.6125(6) 0.030(2) Uani 1 1 d . . .
O2 O 0.2506(5) 0.3561(10) 0.5672(6) 0.0264(19) Uani 1 1 d . B .
S1 S 0.30853(18) 0.8569(3) 0.5351(2) 0.0248(7) Uani 1 1 d . . .
S2 S 0.31882(17) 0.5182(3) 0.7636(2) 0.0237(6) Uani 1 1 d . B .
C1 C 0.0824(9) 0.4655(19) 0.4086(10) 0.041(4) Uani 1 1 d . . .
H1A H 0.0734 0.3960 0.3676 0.049 Uiso 1 1 calc R . .
C2 C 0.0298(8) 0.553(2) 0.4068(12) 0.051(5) Uani 1 1 d . . .
H2A H -0.0157 0.5477 0.3632 0.061 Uiso 1 1 calc R . .
C3 C 0.0432(8) 0.6492(19) 0.4684(13) 0.044(4) Uani 1 1 d . . .
H3A H 0.0069 0.7107 0.4680 0.053 Uiso 1 1 calc R . .
C4 C 0.1098(8) 0.6569(15) 0.5315(10) 0.032(3) Uani 1 1 d . . .
C5 C 0.1233(9) 0.7467(17) 0.6083(12) 0.040(4) Uani 1 1 d . . .
H5A H 0.0803 0.8009 0.6023 0.048 Uiso 1 1 calc R . .
H5B H 0.1335 0.6948 0.6624 0.048 Uiso 1 1 calc R . .
C6 C 0.2293(8) 0.8629(13) 0.6932(9) 0.027(3) Uani 1 1 d . . .
C7 C 0.2216(10) 0.8288(16) 0.7729(10) 0.039(4) Uani 1 1 d . . .
H7A H 0.1813 0.7796 0.7753 0.046 Uiso 1 1 calc R . .
C8 C 0.2734(14) 0.8674(17) 0.8485(11) 0.052(5) Uani 1 1 d . . .
H8A H 0.2681 0.8446 0.9030 0.063 Uiso 1 1 calc R . .
C9 C 0.3318(12) 0.937(2) 0.8469(11) 0.052(5) Uani 1 1 d . . .
H9A H 0.3678 0.9600 0.8996 0.062 Uiso 1 1 calc R . .
C10 C 0.3384(10) 0.9744(16) 0.7681(11) 0.041(4) Uani 1 1 d . . .
H10A H 0.3786 1.0251 0.7668 0.050 Uiso 1 1 calc R . .
C11 C 0.2870(8) 0.9388(14) 0.6902(9) 0.029(3) Uani 1 1 d . . .
C12 C 0.2907(8) 0.9858(13) 0.6043(10) 0.029(3) Uani 1 1 d . . .
H12A H 0.3290 1.0526 0.6148 0.035 Uiso 1 1 calc R . .
H12B H 0.2447 1.0287 0.5726 0.035 Uiso 1 1 calc R . .
C13 C 0.4054(8) 0.8435(15) 0.5731(11) 0.034(3) Uani 1 1 d . . .
H13A H 0.4209 0.8019 0.5268 0.041 Uiso 1 1 calc R . .
H13B H 0.4259 0.9327 0.5823 0.041 Uiso 1 1 calc R . .
C14 C 0.4361(7) 0.7672(14) 0.6554(10) 0.030(3) Uani 1 1 d . . .
H14A H 0.4891 0.7678 0.6716 0.036 Uiso 1 1 calc R . .
H14B H 0.4227 0.8103 0.7028 0.036 Uiso 1 1 calc R . .
C15 C 0.4464(7) 0.5550(15) 0.7258(9) 0.029(3) Uani 1 1 d . B .
H15A H 0.4972 0.5827 0.7491 0.035 Uiso 1 1 calc R . .
H15B H 0.4458 0.4616 0.7095 0.035 Uiso 1 1 calc R . .
C16 C 0.4121(7) 0.5688(16) 0.7970(9) 0.030(3) Uani 1 1 d . . .
H16A H 0.4153 0.6613 0.8158 0.036 Uiso 1 1 calc R B .
H16B H 0.4395 0.5157 0.8477 0.036 Uiso 1 1 calc R . .
C17 C 0.3261(7) 0.3445(14) 0.7412(9) 0.028(3) Uani 1 1 d . . .
H17A H 0.3525 0.3337 0.6987 0.033 Uiso 1 1 calc R B .
H17B H 0.3533 0.2987 0.7955 0.033 Uiso 1 1 calc R . .
C18 C 0.2526(7) 0.2860(13) 0.7054(8) 0.025(2) Uani 1 1 d . B .
C19 C 0.2222(8) 0.2215(14) 0.7608(9) 0.030(3) Uani 1 1 d . . .
H19A H 0.2464 0.2198 0.8217 0.036 Uiso 1 1 calc R B .
C20 C 0.1561(9) 0.1596(16) 0.7264(10) 0.037(3) Uani 1 1 d . B .
H20A H 0.1352 0.1149 0.7639 0.044 Uiso 1 1 calc R . .
C21 C 0.1209(8) 0.1629(16) 0.6380(11) 0.035(3) Uani 1 1 d . . .
H21A H 0.0759 0.1201 0.6151 0.042 Uiso 1 1 calc R B .
C22 C 0.1504(7) 0.2280(14) 0.5821(9) 0.029(3) Uani 1 1 d . B .
H22A H 0.1261 0.2296 0.5213 0.035 Uiso 1 1 calc R . .
C23 C 0.2158(7) 0.2905(12) 0.6162(8) 0.023(2) Uani 1 1 d . . .
C24 C 0.2104(8) 0.3851(14) 0.4786(8) 0.027(3) Uani 1 1 d . . .
H24A H 0.1903 0.3030 0.4482 0.032 Uiso 1 1 calc R B .
H24B H 0.2429 0.4229 0.4490 0.032 Uiso 1 1 calc R . .
C25 C 0.1503(7) 0.4792(14) 0.4720(8) 0.027(3) Uani 1 1 d . B .
P2 P 0.42993(17) 0.2621(3) 0.5189(2) 0.0248(7) Uiso 1 1 d D . .
F7 F 0.4376(5) 0.3124(9) 0.4301(5) 0.045(2) Uiso 1 1 d D A .
F8 F 0.4229(5) 0.2115(9) 0.6077(5) 0.042(2) Uiso 1 1 d D A .
F9 F 0.474(3) 0.129(3) 0.527(4) 0.036(11) Uiso 0.26(7) 1 d PDU A 1
F10 F 0.388(3) 0.392(3) 0.531(3) 0.028(11) Uiso 0.26(7) 1 d PDU A 1
F11 F 0.3538(15) 0.193(5) 0.474(3) 0.025(11) Uiso 0.26(7) 1 d PDU A 1
F12 F 0.5018(18) 0.332(4) 0.579(2) 0.029(10) Uiso 0.26(7) 1 d PDU A 1
F9' F 0.4584(10) 0.1221(8) 0.5003(12) 0.036(4) Uiso 0.74(7) 1 d PDU A 2
F10' F 0.4013(11) 0.4023(10) 0.5344(10) 0.036(5) Uiso 0.74(7) 1 d PDU A 2
F11' F 0.3494(5) 0.219(2) 0.4681(9) 0.042(5) Uiso 0.74(7) 1 d PDU A 2
F12' F 0.5112(6) 0.304(2) 0.5656(9) 0.042(4) Uiso 0.74(7) 1 d PDU A 2
P1 P 0.0981(5) 0.5049(10) 0.8542(6) 0.119(3) Uiso 1 1 d D . .
F1 F 0.1686(10) 0.457(4) 0.9184(18) 0.087(11) Uiso 0.44(4) 1 d PDU B 1
F2 F 0.0544(15) 0.461(3) 0.9214(17) 0.084(11) Uiso 0.44(4) 1 d PDU B 1
F3 F 0.0180(10) 0.546(4) 0.7932(19) 0.099(13) Uiso 0.44(4) 1 d PDU B 1
F4 F 0.1306(11) 0.554(3) 0.7876(14) 0.052(7) Uiso 0.44(4) 1 d PDU B 1
F5 F 0.082(2) 0.366(2) 0.812(2) 0.26(3) Uiso 0.44(4) 1 d PDU B 1
F6 F 0.106(3) 0.642(2) 0.899(2) 0.21(2) Uiso 0.44(4) 1 d PDU B 1
F1' F 0.1694(5) 0.4253(15) 0.9034(9) 0.027(4) Uiso 0.56(4) 1 d PDU B 2
F2' F 0.0744(15) 0.514(3) 0.9397(12) 0.114(12) Uiso 0.56(4) 1 d PDU B 2
F3' F 0.0277(10) 0.585(3) 0.8029(16) 0.155(19) Uiso 0.56(4) 1 d PDU B 2
F4' F 0.1204(14) 0.499(3) 0.7675(11) 0.111(12) Uiso 0.56(4) 1 d PDU B 2
F5' F 0.0529(12) 0.3728(18) 0.829(2) 0.133(15) Uiso 0.56(4) 1 d PDU B 2
F6' F 0.1417(14) 0.6387(15) 0.880(2) 0.122(13) Uiso 0.56(4) 1 d PDU B 2

loop_
_atom_site_aniso_label
_atom_site_aniso_U_11
_atom_site_aniso_U_22
_atom_site_aniso_U_33
_atom_site_aniso_U_23
_atom_site_aniso_U_13
_atom_site_aniso_U_12
Ag1 0.0203(5) 0.0262(6) 0.0267(5) -0.0008(4) 0.0036(4) -0.0008(3)
Ag2 0.0539(8) 0.0477(8) 0.0345(7) -0.0017(5) 0.0269(6) 0.0063(6)
N1 0.024(5) 0.025(5) 0.023(5) 0.001(4) 0.006(4) -0.004(4)
N2 0.027(5) 0.023(5) 0.027(5) -0.005(4) 0.010(4) 0.004(4)
O1 0.028(5) 0.033(5) 0.031(5) 0.001(4) 0.012(4) -0.005(4)
O2 0.024(4) 0.033(5) 0.024(4) 0.000(4) 0.010(4) 0.000(4)
S1 0.0293(16) 0.0237(15) 0.0264(15) 0.0001(12) 0.0159(13) 0.0003(12)
S2 0.0259(15) 0.0256(15) 0.0195(13) -0.0026(11) 0.0072(11) 0.0021(12)
C1 0.040(8) 0.057(10) 0.023(6) -0.005(6) 0.006(6) -0.014(7)
C2 0.021(7) 0.083(14) 0.040(9) 0.011(9) -0.004(6) -0.004(8)
C3 0.017(6) 0.051(10) 0.060(11) 0.009(8) 0.006(7) 0.005(6)
C4 0.024(6) 0.032(7) 0.041(8) 0.006(6) 0.011(6) -0.002(5)
C5 0.035(8) 0.037(8) 0.056(10) -0.009(7) 0.029(7) -0.007(6)
C6 0.029(7) 0.024(6) 0.029(6) 0.000(5) 0.012(5) 0.004(5)
C7 0.061(10) 0.029(7) 0.037(8) -0.001(6) 0.029(7) 0.008(7)
C8 0.102(17) 0.034(8) 0.025(7) 0.004(6) 0.024(9) 0.025(10)
C9 0.072(13) 0.047(10) 0.026(7) -0.013(7) 0.001(8) 0.021(10)
C10 0.045(9) 0.035(8) 0.042(8) -0.016(7) 0.009(7) 0.010(7)
C11 0.030(6) 0.026(6) 0.034(7) -0.005(5) 0.014(5) 0.004(5)
C12 0.036(7) 0.020(6) 0.039(7) -0.003(5) 0.020(6) -0.001(5)
C13 0.031(7) 0.030(7) 0.048(8) 0.003(6) 0.024(6) -0.002(6)
C14 0.024(6) 0.028(7) 0.039(7) -0.006(6) 0.012(5) -0.003(5)
C15 0.021(6) 0.035(7) 0.029(6) -0.001(5) 0.004(5) 0.003(5)
C16 0.028(6) 0.037(8) 0.021(6) -0.001(5) 0.002(5) -0.001(6)
C17 0.029(6) 0.026(6) 0.026(6) -0.002(5) 0.005(5) 0.006(5)
C18 0.028(6) 0.023(6) 0.025(6) 0.001(5) 0.010(5) 0.006(5)
C19 0.040(7) 0.026(6) 0.026(6) 0.003(5) 0.013(6) 0.007(6)
C20 0.043(8) 0.036(8) 0.039(8) 0.011(6) 0.024(7) 0.000(7)
C21 0.034(7) 0.033(7) 0.043(8) 0.006(6) 0.017(6) 0.001(6)
C22 0.028(6) 0.031(7) 0.029(6) 0.001(5) 0.010(5) 0.001(5)
C23 0.026(6) 0.021(6) 0.024(6) 0.001(5) 0.012(5) 0.005(5)
C24 0.031(7) 0.034(7) 0.017(5) -0.005(5) 0.010(5) -0.005(5)
C25 0.030(7) 0.034(7) 0.017(5) 0.001(5) 0.008(5) -0.005(5)

loop_
_atom_type_symbol
_atom_type_description
_atom_type_scat_dispersion_real
_atom_type_scat_dispersion_imag
_atom_type_scat_source
C C 0.0033 0.0016 'International Tables Vol C Tables 4.2.6.8 and 6.1.1.4'
H H 0.0000 0.0000 'International Tables Vol C Tables 4.2.6.8 and 6.1.1.4'
N N 0.0061 0.0033 'International Tables Vol C Tables 4.2.6.8 and 6.1.1.4'
O O 0.0106 0.0060 'International Tables Vol C Tables 4.2.6.8 and 6.1.1.4'
F F 0.0171 0.0103 'International Tables Vol C Tables 4.2.6.8 and 6.1.1.4'
P P 0.1023 0.0942 'International Tables Vol C Tables 4.2.6.8 and 6.1.1.4'
S S 0.1246 0.1234 'International Tables Vol C Tables 4.2.6.8 and 6.1.1.4'
Ag Ag -0.8971 1.1015 'International Tables Vol C Tables 4.2.6.8 and 6.1.1.4'

loop_
_geom_angle_atom_site_label_1
_geom_angle_atom_site_label_2
_geom_angle_atom_site_label_3
_geom_angle
_geom_angle_site_symmetry_1
_geom_angle_site_symmetry_3
N1 Ag1 N2 161.9(4) . .
N1 Ag1 S2 110.9(3) . .
N2 Ag1 S2 78.8(3) . .
N1 Ag1 S1 104.1(3) . .
N2 Ag1 S1 76.1(3) . .
S2 Ag1 S1 135.48(11) . .
S2 Ag2 F1 133.3(9) . .
S2 Ag2 F1' 125.1(4) . .
F1 Ag2 F1' 9.6(10) . .
S2 Ag2 S1 140.33(12) . 4_576
F1 Ag2 S1 86.2(9) . 4_576
F1' Ag2 S1 94.5(4) . 4_576
C25 N1 C4 118.4(12) . .
C25 N1 Ag1 118.3(9) . .
C4 N1 Ag1 122.3(9) . .
C14 N2 C15 111.9(11) . .
C14 N2 Ag1 111.2(8) . .
C15 N2 Ag1 112.8(8) . .
C6 O1 C5 118.3(12) . .
C23 O2 C24 117.5(10) . .
C13 S1 C12 103.3(7) . .
C13 S1 Ag2 106.3(5) . 4_575
C12 S1 Ag2 102.9(5) . 4_575
C13 S1 Ag1 96.2(5) . .
C12 S1 Ag1 105.8(5) . .
Ag2 S1 Ag1 138.07(14) 4_575 .
C16 S2 C17 101.6(7) . .
C16 S2 Ag2 108.2(5) . .
C17 S2 Ag2 107.8(5) . .
C16 S2 Ag1 96.7(5) . .
C17 S2 Ag1 102.2(4) . .
Ag2 S2 Ag1 135.57(14) . .
C2 C1 C25 119.1(16) . .
C1 C2 C3 119.3(14) . .
C2 C3 C4 120.0(16) . .
N1 C4 C3 121.4(15) . .
N1 C4 C5 116.8(13) . .
C3 C4 C5 121.7(15) . .
O1 C5 C4 109.0(12) . .
O1 C6 C11 113.8(12) . .
O1 C6 C7 126.1(14) . .
C11 C6 C7 120.1(14) . .
C8 C7 C6 119.1(17) . .
C9 C8 C7 121.6(16) . .
C8 C9 C10 119.4(17) . .
C9 C10 C11 120.9(18) . .
C6 C11 C10 118.8(15) . .
C6 C11 C12 119.5(13) . .
C10 C11 C12 121.6(14) . .
C11 C12 S1 114.4(10) . .
C14 C13 S1 115.3(10) . .
N2 C14 C13 112.6(12) . .
N2 C15 C16 113.9(11) . .
C15 C16 S2 113.4(9) . .
C18 C17 S2 109.7(9) . .
C19 C18 C23 119.7(13) . .
C19 C18 C17 119.7(12) . .
C23 C18 C17 120.5(12) . .
C18 C19 C20 119.5(13) . .
C21 C20 C19 120.1(13) . .
C20 C21 C22 120.8(15) . .
C23 C22 C21 119.1(13) . .
O2 C23 C22 124.2(12) . .
O2 C23 C18 115.1(11) . .
C22 C23 C18 120.6(12) . .
O2 C24 C25 112.1(10) . .
N1 C25 C1 121.6(14) . .
N1 C25 C24 116.4(12) . .
C1 C25 C24 122.0(13) . .
F8 P2 F7 179.6(5) . .
F8 P2 F10' 90.8(6) . .
F7 P2 F10' 89.4(6) . .
F8 P2 F12' 91.1(6) . .
F7 P2 F12' 88.6(6) . .
F10' P2 F12' 92.0(8) . .
F8 P2 F11' 91.3(6) . .
F7 P2 F11' 89.1(6) . .
F10' P2 F11' 89.2(7) . .
F12' P2 F11' 177.4(9) . .
F8 P2 F9' 90.8(6) . .
F7 P2 F9' 88.9(6) . .
F10' P2 F9' 178.3(8) . .
F12' P2 F9' 88.4(7) . .
F11' P2 F9' 90.4(8) . .
F8 P2 F9 81.6(19) . .
F7 P2 F9 98.1(19) . .
F10' P2 F9 165(2) . .
F12' P2 F9 75.5(18) . .
F11' P2 F9 103.7(19) . .
F9' P2 F9 16(2) . .
F8 P2 F11 86.3(17) . .
F7 P2 F11 94.0(17) . .
F10' P2 F11 98.4(19) . .
F12' P2 F11 169.3(19) . .
F11' P2 F11 10.5(19) . .
F9' P2 F11 81.3(18) . .
F9 P2 F11 94(2) . .
F8 P2 F10 87.6(17) . .
F7 P2 F10 92.7(17) . .
F10' P2 F10 10(2) . .
F12' P2 F10 101.5(19) . .
F11' P2 F10 80(2) . .
F9' P2 F10 170(2) . .
F9 P2 F10 169(3) . .
F11 P2 F10 89(2) . .
F8 P2 F12 84.6(15) . .
F7 P2 F12 95.2(16) . .
F10' P2 F12 77.7(18) . .
F12' P2 F12 15.8(17) . .
F11' P2 F12 166(2) . .
F9' P2 F12 102.9(17) . .
F9 P2 F12 89(2) . .
F11 P2 F12 170(2) . .
F10 P2 F12 87(2) . .
F4 P1 F1 95.6(10) . .
F4 P1 F5 94.0(11) . .
F1 P1 F5 91.4(11) . .
F4 P1 F6 91.7(10) . .
F1 P1 F6 92.3(11) . .
F5 P1 F6 172.9(13) . .
F4 P1 F4' 23.8(13) . .
F1 P1 F4' 98.4(15) . .
F5 P1 F4' 70.3(15) . .
F6 P1 F4' 115.1(15) . .
F4 P1 F1' 91.4(12) . .
F1 P1 F1' 14.9(16) . .
F5 P1 F1' 77.4(18) . .
F6 P1 F1' 106.8(18) . .
F4' P1 F1' 88.8(8) . .
F4 P1 F2' 155.5(13) . .
F1 P1 F2' 82.9(15) . .
F5 P1 F2' 110.4(15) . .
F6 P1 F2' 64.0(14) . .
F4' P1 F2' 178.5(10) . .
F1' P1 F2' 92.6(8) . .
F4 P1 F6' 65.7(13) . .
F1 P1 F6' 78.3(17) . .
F5 P1 F6' 155.8(15) . .
F6 P1 F6' 31.3(15) . .
F4' P1 F6' 89.4(8) . .
F1' P1 F6' 89.6(8) . .
F2' P1 F6' 90.2(8) . .
F4 P1 F5' 115.1(13) . .
F1 P1 F5' 102.6(17) . .
F5 P1 F5' 25.5(15) . .
F6 P1 F5' 147.4(15) . .
F4' P1 F5' 91.5(8) . .
F1' P1 F5' 91.5(8) . .
F2' P1 F5' 88.9(8) . .
F6' P1 F5' 178.6(9) . .
F4 P1 F3' 87.1(14) . .
F1 P1 F3' 165.6(18) . .
F5 P1 F3' 102.5(19) . .
F6 P1 F3' 73.5(19) . .
F4' P1 F3' 89.7(8) . .
F1' P1 F3' 178.5(9) . .
F2' P1 F3' 88.9(8) . .
F6' P1 F3' 90.0(8) . .
F5' P1 F3' 89.0(8) . .
F4 P1 F3 91.5(10) . .
F1 P1 F3 172.9(13) . .
F5 P1 F3 86.9(10) . .
F6 P1 F3 88.7(10) . .
F4' P1 F3 87.5(15) . .
F1' P1 F3 164.2(17) . .
F2' P1 F3 91.2(15) . .
F6' P1 F3 105.8(18) . .
F5' P1 F3 73.2(18) . .
F3' P1 F3 15.9(19) . .
F4 P1 F2 173.5(11) . .
F1 P1 F2 90.7(10) . .
F5 P1 F2 87.7(10) . .
F6 P1 F2 86.2(10) . .
F4' P1 F2 156.2(14) . .
F1' P1 F2 95.1(13) . .
F2' P1 F2 24.0(14) . .
F6' P1 F2 114.0(14) . .
F5' P1 F2 65.0(14) . .
F3' P1 F2 86.4(15) . .
F3 P1 F2 82.3(9) . .
P1 F1 Ag2 114.6(13) . .
P1 F1' Ag2 111.0(8) . .

loop_
_geom_bond_atom_site_label_1
_geom_bond_atom_site_label_2
_geom_bond_distance
_geom_bond_site_symmetry_2
Ag1 N1 2.296(11) .
Ag1 N2 2.410(12) .
Ag1 S2 2.645(3) .
Ag1 S1 2.787(3) .
Ag2 S2 2.432(3) .
Ag2 F1 2.45(3) .
Ag2 F1' 2.458(14) .
Ag2 S1 2.506(3) 4_576
N1 C25 1.338(18) .
N1 C4 1.356(19) .
N2 C14 1.463(18) .
N2 C15 1.471(18) .
O1 C6 1.377(17) .
O1 C5 1.436(18) .
O2 C23 1.375(15) .
O2 C24 1.434(16) .
S1 C13 1.810(15) .
S1 C12 1.834(14) .
S1 Ag2 2.506(3) 4_575
S2 C16 1.814(14) .
S2 C17 1.829(14) .
C1 C2 1.36(3) .
C1 C25 1.41(2) .
C2 C3 1.36(3) .
C3 C4 1.39(2) .
C4 C5 1.50(2) .
C6 C11 1.39(2) .
C6 C7 1.39(2) .
C7 C8 1.38(3) .
C8 C9 1.36(3) .
C9 C10 1.38(3) .
C10 C11 1.39(2) .
C11 C12 1.50(2) .
C13 C14 1.50(2) .
C15 C16 1.51(2) .
C17 C18 1.501(19) .
C18 C19 1.391(19) .
C18 C23 1.397(17) .
C19 C20 1.39(2) .
C20 C21 1.38(2) .
C21 C22 1.39(2) .
C22 C23 1.384(19) .
C24 C25 1.50(2) .
P2 F8 1.576(8) .
P2 F7 1.579(8) .
P2 F10' 1.590(7) .
P2 F12' 1.594(8) .
P2 F11' 1.596(8) .
P2 F9' 1.600(7) .
P2 F9 1.601(18) .
P2 F11 1.609(17) .
P2 F10 1.610(17) .
P2 F12 1.611(17) .
P1 F4 1.502(14) .
P1 F1 1.524(15) .
P1 F5 1.560(15) .
P1 F6 1.566(15) .
P1 F4' 1.598(2) .
P1 F1' 1.599(2) .
P1 F2' 1.599(2) .
P1 F6' 1.599(2) .
P1 F5' 1.599(2) .
P1 F3' 1.599(2) .
P1 F3 1.628(15) .
P1 F2 1.648(15) .
